data_4101142
_journal_name_full 'Journal of the American Chemical Society'
_journal_paper_doi 10.1021/ja0547228
_journal_year 2006
_chemical_formula_moiety 'C59 H45 N13 O6,  C H Cl3'
_chemical_formula_sum 'C60 H46 Cl3 N13 O6'
_chemical_formula_weight 1151.45
_chemical_name_common 'Parquette 1316'
_space_group_IT_number 14
_symmetry_cell_setting monoclinic
_symmetry_space_group_name_Hall '-P 2yn'
_symmetry_space_group_name_H-M 'P 1 21/n 1'
_cell_angle_alpha 90
_cell_angle_beta 98.734(6)
_cell_angle_gamma 90
_cell_formula_units_Z 4
_cell_length_a 16.117(2)
_cell_length_b 13.657(2)
_cell_length_c 25.154(3)
_cell_measurement_temperature 150(2)
_cell_measurement_wavelength 0.71073
_cell_volume 5472.2(12)
_diffrn_ambient_temperature 150(2)
_exptl_crystal_density_diffrn 1.398
_cod_original_sg_symbol_H-M 'P 21/n'
_cod_database_code 4101142

loop_
_symmetry_equiv_pos_as_xyz
'x, y, z'
'-x+1/2, y+1/2, -z+1/2'
'-x, -y, -z'
'x-1/2, -y-1/2, z-1/2'

loop_
_atom_site_label
_atom_site_type_symbol
_atom_site_fract_x
_atom_site_fract_y
_atom_site_fract_z
_atom_site_U_iso_or_equiv
_atom_site_adp_type
_atom_site_occupancy
_atom_site_symmetry_multiplicity
_atom_site_calc_flag
_atom_site_refinement_flags
_atom_site_disorder_assembly
_atom_site_disorder_group
C1 C 0.55425(16) -0.05094(18) -0.12037(10) 0.0334(6) Uani 1 1 d . . .
C2 C 0.53881(18) -0.06755(19) -0.06832(10) 0.0416(7) Uani 1 1 d . . .
H2 H 0.4846 -0.0866 -0.0618 0.05 Uiso 1 1 calc R . .
C3 C 0.60322(19) -0.0560(2) -0.02645(11) 0.0469(7) Uani 1 1 d . . .
H3 H 0.5948 -0.0692 0.0094 0.056 Uiso 1 1 calc R . .
C4 C 0.68047(18) -0.0247(2) -0.03719(10) 0.0427(7) Uani 1 1 d . . .
H4 H 0.7262 -0.0166 -0.0089 0.051 Uiso 1 1 calc R . .
C5 C 0.69012(16) -0.00551(18) -0.09006(9) 0.0328(6) Uani 1 1 d . . .
C6 C 0.77284(16) 0.03561(18) -0.10152(10) 0.0360(6) Uani 1 1 d . . .
C7 C 0.84471(15) 0.08065(18) -0.17865(10) 0.0342(6) Uani 1 1 d . . .
C8 C 0.92666(16) 0.08673(19) -0.15156(12) 0.0431(7) Uani 1 1 d . . .
H8 H 0.9387 0.0724 -0.1142 0.052 Uiso 1 1 calc R . .
C9 C 0.99023(17) 0.1140(2) -0.17992(13) 0.0511(8) Uani 1 1 d . . .
H9 H 1.0462 0.118 -0.1616 0.061 Uiso 1 1 calc R . .
C10 C 0.97440(17) 0.1355(2) -0.23402(14) 0.0513(8) Uani 1 1 d . . .
H10 H 1.0192 0.1541 -0.2524 0.062 Uiso 1 1 calc R . .
C11 C 0.89409(17) 0.13019(19) -0.26148(12) 0.0437(7) Uani 1 1 d . . .
H11 H 0.883 0.1452 -0.2988 0.052 Uiso 1 1 calc R . .
C12 C 0.82882(15) 0.10246(18) -0.23391(10) 0.0346(6) Uani 1 1 d . . .
C13 C 0.63818(16) 0.10639(17) -0.32424(9) 0.0327(6) Uani 1 1 d . . .
C14 C 0.61110(18) 0.09110(19) -0.37899(10) 0.0391(6) Uani 1 1 d . . .
H14 H 0.6509 0.0788 -0.4025 0.047 Uiso 1 1 calc R . .
C15 C 0.52667(18) 0.0939(2) -0.39898(11) 0.0447(7) Uani 1 1 d . . .
H15 H 0.5083 0.0825 -0.4362 0.054 Uiso 1 1 calc R . .
C16 C 0.46864(17) 0.11316(19) -0.36521(10) 0.0406(6) Uani 1 1 d . . .
H16 H 0.4106 0.1167 -0.3793 0.049 Uiso 1 1 calc R . .
C17 C 0.49552(16) 0.12752(18) -0.31027(9) 0.0336(6) Uani 1 1 d . . .
C18 C 0.58024(15) 0.12423(17) -0.29001(9) 0.0317(6) Uani 1 1 d . . .
H18 H 0.5986 0.1342 -0.2527 0.038 Uiso 1 1 calc R . .
C19 C 0.39540(15) 0.16954(18) -0.19640(10) 0.0344(6) Uani 1 1 d . . .
C20 C 0.30969(17) 0.1598(2) -0.21622(11) 0.0468(7) Uani 1 1 d . . .
H20 H 0.2919 0.1468 -0.2533 0.056 Uiso 1 1 calc R . .
C21 C 0.25163(18) 0.1690(2) -0.18191(13) 0.0581(8) Uani 1 1 d . . .
H21 H 0.1935 0.1621 -0.1951 0.07 Uiso 1 1 calc R . .
C22 C 0.27826(19) 0.1885(2) -0.12796(12) 0.0542(8) Uani 1 1 d . . .
H22 H 0.2376 0.1948 -0.1045 0.065 Uiso 1 1 calc R . .
C23 C 0.36123(17) 0.19900(19) -0.10761(11) 0.0415(7) Uani 1 1 d . . .
H23 H 0.3777 0.213 -0.0705 0.05 Uiso 1 1 calc R . .
C24 C 0.42226(16) 0.18897(18) -0.14176(10) 0.0344(6) Uani 1 1 d . . .
C25 C 0.54763(17) 0.20636(19) -0.07211(10) 0.0386(6) Uani 1 1 d . . .
C26 C 0.68181(19) 0.2194(2) -0.01719(10) 0.0528(8) Uani 1 1 d . . .
H26A H 0.7196 0.1619 -0.0126 0.063 Uiso 1 1 calc R . .
H26B H 0.6447 0.2163 0.0107 0.063 Uiso 1 1 calc R . .
C27 C 0.73292(16) 0.31135(19) -0.01018(9) 0.0372(6) Uani 1 1 d . . .
C28 C 0.81108(17) 0.3150(2) -0.02685(11) 0.0482(7) Uani 1 1 d . . .
H28 H 0.8321 0.2589 -0.0427 0.058 Uiso 1 1 calc R . .
C29 C 0.85847(19) 0.3993(3) -0.02062(11) 0.0599(9) Uani 1 1 d . . .
H29 H 0.9111 0.4018 -0.0332 0.072 Uiso 1 1 calc R . .
C30 C 0.8301(2) 0.4792(3) 0.00357(12) 0.0602(9) Uani 1 1 d . . .
H30 H 0.8632 0.537 0.0081 0.072 Uiso 1 1 calc R . .
C31 C 0.7539(2) 0.4765(2) 0.02131(12) 0.0573(8) Uani 1 1 d . . .
H31 H 0.7343 0.5322 0.0383 0.069 Uiso 1 1 calc R . .
C32 C 0.70575(18) 0.3930(2) 0.01443(11) 0.0497(8) Uani 1 1 d . . .
H32 H 0.653 0.3915 0.0268 0.06 Uiso 1 1 calc R . .
C33 C 0.48628(16) -0.06910(18) -0.16687(10) 0.0357(6) Uani 1 1 d . . .
C34 C 0.47185(15) -0.09862(18) -0.26580(10) 0.0347(6) Uani 1 1 d . . .
C35 C 0.38471(16) -0.0930(2) -0.27902(12) 0.0463(7) Uani 1 1 d . . .
H35 H 0.3509 -0.0763 -0.2526 0.056 Uiso 1 1 calc R . .
C36 C 0.34844(19) -0.1124(2) -0.33150(13) 0.0551(8) Uani 1 1 d . . .
H36 H 0.2892 -0.1087 -0.3409 0.066 Uiso 1 1 calc R . .
C37 C 0.39650(19) -0.1369(2) -0.37035(12) 0.0524(8) Uani 1 1 d . . .
H37 H 0.3701 -0.1494 -0.4061 0.063 Uiso 1 1 calc R . .
C38 C 0.48222(17) -0.14336(19) -0.35779(11) 0.0430(7) Uani 1 1 d . . .
H38 H 0.5151 -0.1609 -0.3846 0.052 Uiso 1 1 calc R . .
C39 C 0.52068(16) -0.12405(18) -0.30540(10) 0.0334(6) Uani 1 1 d . . .
C40 C 0.74108(16) -0.14229(18) -0.30227(10) 0.0337(6) Uani 1 1 d . . .
C41 C 0.79446(18) -0.1261(2) -0.34000(11) 0.0444(7) Uani 1 1 d . . .
H41 H 0.7722 -0.1209 -0.3771 0.053 Uiso 1 1 calc R . .
C42 C 0.87983(18) -0.1177(2) -0.32349(11) 0.0470(7) Uani 1 1 d . . .
H42 H 0.9161 -0.1056 -0.3492 0.056 Uiso 1 1 calc R . .
C43 C 0.91283(17) -0.12681(19) -0.26945(11) 0.0404(6) Uani 1 1 d . . .
H43 H 0.9716 -0.121 -0.2581 0.048 Uiso 1 1 calc R . .
C44 C 0.85926(15) -0.14453(17) -0.23204(10) 0.0318(6) Uani 1 1 d . . .
C45 C 0.77307(15) -0.15254(17) -0.24832(9) 0.0313(6) Uani 1 1 d . . .
H45 H 0.7367 -0.1649 -0.2227 0.038 Uiso 1 1 calc R . .
C46 C 0.88912(15) -0.17299(18) -0.09040(10) 0.0344(6) Uani 1 1 d . . .
C47 C 0.97002(17) -0.1382(2) -0.07280(11) 0.0446(7) Uani 1 1 d . . .
H47 H 1.0033 -0.115 -0.0983 0.054 Uiso 1 1 calc R . .
C48 C 1.0021(2) -0.1373(2) -0.01888(13) 0.0582(8) Uani 1 1 d . . .
H48 H 1.0572 -0.1137 -0.0069 0.07 Uiso 1 1 calc R . .
C49 C 0.9528(2) -0.1712(2) 0.01735(13) 0.0636(9) Uani 1 1 d . . .
H49 H 0.9746 -0.1703 0.0546 0.076 Uiso 1 1 calc R . .
C50 C 0.8725(2) -0.2066(2) 0.00118(11) 0.0541(8) Uani 1 1 d . . .
H50 H 0.84 -0.2296 0.0271 0.065 Uiso 1 1 calc R . .
C51 C 0.83956(16) -0.20839(19) -0.05335(10) 0.0386(6) Uani 1 1 d . . .
C52 C 0.70255(18) -0.2820(2) -0.04450(11) 0.0428(7) Uani 1 1 d . . .
C53 C 0.5722(2) -0.3596(3) -0.04890(13) 0.0673(10) Uani 1 1 d . . .
H53A H 0.5513 -0.3085 -0.0264 0.081 Uiso 1 1 calc R . .
H53B H 0.5965 -0.4134 -0.0251 0.081 Uiso 1 1 calc R . .
C54 C 0.50170(17) -0.3976(2) -0.08896(11) 0.0443(7) Uani 1 1 d . . .
C55 C 0.4559(2) -0.3368(3) -0.12480(13) 0.0639(9) Uani 1 1 d . . .
H55 H 0.4717 -0.2698 -0.1253 0.077 Uiso 1 1 calc R . .
C56 C 0.3893(2) -0.3669(4) -0.15957(15) 0.0834(12) Uani 1 1 d . . .
H56 H 0.3584 -0.3214 -0.1833 0.1 Uiso 1 1 calc R . .
C57 C 0.3667(3) -0.4603(4) -0.16075(18) 0.0924(13) Uani 1 1 d . . .
H57 H 0.3202 -0.4803 -0.1863 0.111 Uiso 1 1 calc R . .
C58 C 0.4076(3) -0.5298(3) -0.1265(2) 0.0983(17) Uani 1 1 d . . .
H58 H 0.3904 -0.5964 -0.1279 0.118 Uiso 1 1 calc R . .
C59 C 0.4786(2) -0.4956(3) -0.08796(17) 0.0743(11) Uani 1 1 d . . .
H59 H 0.5085 -0.5395 -0.0627 0.089 Uiso 1 1 calc R . .
C60 C 0.77823(19) 0.0913(3) 0.14280(12) 0.0585(9) Uani 1 1 d . . .
H60 H 0.7222 0.0613 0.1446 0.07 Uiso 1 1 calc R . .
N1 N 0.62901(12) -0.02007(14) -0.13153(8) 0.0310(5) Uani 1 1 d . . .
N2 N 0.77701(14) 0.04882(16) -0.15425(9) 0.0348(5) Uani 1 1 d . . .
H2A H 0.7358(16) 0.0392(18) -0.1747(10) 0.026(7) Uiso 1 1 d . . .
N3 N 0.74382(13) 0.09401(14) -0.25666(8) 0.0336(5) Uani 1 1 d . . .
N4 N 0.72638(13) 0.10976(15) -0.30670(8) 0.0363(5) Uani 1 1 d . . .
N5 N 0.43163(13) 0.14398(15) -0.27818(8) 0.0357(5) Uani 1 1 d . . .
N6 N 0.45901(12) 0.15799(15) -0.22899(8) 0.0342(5) Uani 1 1 d . . .
N7 N 0.50847(15) 0.19895(17) -0.12373(9) 0.0382(5) Uani 1 1 d . . .
H7 H 0.537(2) 0.195(2) -0.1468(13) 0.067(11) Uiso 1 1 d . . .
N8 N 0.51475(15) -0.07710(16) -0.21448(8) 0.0355(5) Uani 1 1 d . . .
H8A H 0.5649(17) -0.0732(18) -0.2147(10) 0.031(7) Uiso 1 1 d . . .
N9 N 0.60835(13) -0.12552(14) -0.28737(8) 0.0333(5) Uani 1 1 d . . .
N10 N 0.65318(13) -0.14439(15) -0.32298(8) 0.0359(5) Uani 1 1 d . . .
N11 N 0.89908(12) -0.14946(15) -0.17767(8) 0.0342(5) Uani 1 1 d . . .
N12 N 0.85054(12) -0.17251(14) -0.14495(8) 0.0325(5) Uani 1 1 d . . .
N13 N 0.76002(13) -0.24645(16) -0.07361(9) 0.0384(5) Uani 1 1 d . . .
H13 H 0.7473(15) -0.2474(18) -0.1089(11) 0.035(7) Uiso 1 1 d . . .
O1 O 0.82857(11) 0.05503(14) -0.06459(7) 0.0491(5) Uani 1 1 d . . .
O2 O 0.51401(13) 0.20297(19) -0.03279(8) 0.0669(7) Uani 1 1 d . . .
O3 O 0.63086(12) 0.21640(15) -0.07055(7) 0.0499(5) Uani 1 1 d . . .
O4 O 0.41287(11) -0.07893(15) -0.16062(8) 0.0503(5) Uani 1 1 d . . .
O5 O 0.70841(13) -0.28238(15) 0.00388(7) 0.0547(5) Uani 1 1 d . . .
O6 O 0.63642(12) -0.31839(15) -0.07765(7) 0.0496(5) Uani 1 1 d . . .
Cl1 Cl 0.82605(6) 0.02713(8) 0.09447(3) 0.0807(3) Uani 1 1 d . . .
Cl2 Cl 0.83924(6) 0.08306(8) 0.20640(3) 0.0803(3) Uani 1 1 d . . .
Cl3 Cl 0.76341(8) 0.21318(8) 0.12366(4) 0.1053(4) Uani 1 1 d . . .

loop_
_atom_site_aniso_label
_atom_site_aniso_U_11
_atom_site_aniso_U_22
_atom_site_aniso_U_33
_atom_site_aniso_U_23
_atom_site_aniso_U_13
_atom_site_aniso_U_12
C1 0.0374(15) 0.0272(14) 0.0381(14) 0.0014(11) 0.0139(12) 0.0033(11)
C2 0.0513(17) 0.0376(16) 0.0407(16) 0.0030(12) 0.0225(14) 0.0023(13)
C3 0.072(2) 0.0412(17) 0.0310(15) 0.0045(12) 0.0195(15) 0.0014(15)
C4 0.0565(18) 0.0390(16) 0.0315(14) -0.0006(12) 0.0029(13) 0.0058(14)
C5 0.0418(15) 0.0277(14) 0.0288(13) -0.0016(10) 0.0050(11) 0.0059(12)
C6 0.0374(15) 0.0332(15) 0.0354(15) -0.0041(11) -0.0009(12) 0.0046(12)
C7 0.0300(14) 0.0286(14) 0.0452(16) -0.0082(12) 0.0088(12) -0.0024(11)
C8 0.0349(15) 0.0369(16) 0.0566(17) -0.0094(13) 0.0043(13) -0.0032(12)
C9 0.0291(15) 0.0453(18) 0.079(2) -0.0149(16) 0.0089(15) -0.0031(13)
C10 0.0358(17) 0.0448(18) 0.078(2) -0.0110(16) 0.0246(16) -0.0057(14)
C11 0.0434(17) 0.0352(16) 0.0569(18) -0.0054(13) 0.0216(14) -0.0031(13)
C12 0.0323(14) 0.0263(14) 0.0473(16) -0.0078(11) 0.0127(12) -0.0012(11)
C13 0.0435(16) 0.0249(14) 0.0316(14) 0.0035(10) 0.0114(12) -0.0011(11)
C14 0.0555(18) 0.0328(15) 0.0316(14) 0.0000(11) 0.0152(13) -0.0034(13)
C15 0.0606(19) 0.0435(17) 0.0294(14) -0.0010(12) 0.0053(13) -0.0015(14)
C16 0.0455(16) 0.0402(16) 0.0343(14) 0.0011(12) 0.0009(12) 0.0015(13)
C17 0.0414(15) 0.0274(14) 0.0326(14) -0.0003(11) 0.0076(12) 0.0001(12)
C18 0.0423(15) 0.0277(14) 0.0257(12) 0.0018(10) 0.0073(11) -0.0021(11)
C19 0.0363(15) 0.0299(14) 0.0380(14) 0.0001(11) 0.0091(12) 0.0044(11)
C20 0.0364(15) 0.060(2) 0.0442(16) -0.0056(14) 0.0061(13) 0.0039(14)
C21 0.0330(16) 0.078(2) 0.065(2) -0.0035(17) 0.0112(15) 0.0051(15)
C22 0.0475(19) 0.066(2) 0.0551(19) 0.0012(16) 0.0264(15) 0.0099(16)
C23 0.0469(17) 0.0401(17) 0.0393(15) 0.0020(12) 0.0126(13) 0.0071(13)
C24 0.0390(15) 0.0266(14) 0.0392(15) 0.0018(11) 0.0112(12) 0.0007(11)
C25 0.0494(18) 0.0348(15) 0.0330(15) -0.0008(12) 0.0110(13) 0.0014(13)
C26 0.063(2) 0.059(2) 0.0323(15) 0.0022(14) -0.0063(14) -0.0138(16)
C27 0.0428(16) 0.0414(16) 0.0257(13) 0.0026(12) 0.0003(11) -0.0015(13)
C28 0.0438(17) 0.059(2) 0.0412(16) -0.0130(14) 0.0057(13) 0.0055(15)
C29 0.0466(18) 0.094(3) 0.0382(17) -0.0095(17) 0.0043(14) -0.0234(18)
C30 0.084(3) 0.059(2) 0.0347(16) -0.0007(15) 0.0009(16) -0.0261(19)
C31 0.073(2) 0.0426(19) 0.0551(19) -0.0073(15) 0.0062(17) 0.0037(17)
C32 0.0441(17) 0.060(2) 0.0461(17) -0.0014(15) 0.0094(14) 0.0066(15)
C33 0.0362(15) 0.0282(14) 0.0446(16) 0.0028(12) 0.0126(12) -0.0019(12)
C34 0.0342(14) 0.0265(14) 0.0409(15) 0.0022(11) -0.0022(12) -0.0030(11)
C35 0.0345(15) 0.0446(17) 0.0581(18) -0.0048(14) 0.0011(13) -0.0025(13)
C36 0.0382(16) 0.0481(19) 0.072(2) -0.0065(16) -0.0137(16) -0.0015(14)
C37 0.0529(19) 0.0461(18) 0.0506(18) -0.0027(14) -0.0164(15) 0.0010(15)
C38 0.0517(18) 0.0337(15) 0.0406(15) -0.0004(12) -0.0025(13) -0.0011(13)
C39 0.0371(14) 0.0268(14) 0.0341(14) 0.0012(11) -0.0016(11) -0.0019(11)
C40 0.0399(15) 0.0290(14) 0.0336(14) -0.0033(11) 0.0106(12) 0.0013(12)
C41 0.0549(19) 0.0479(18) 0.0324(14) -0.0036(12) 0.0130(13) 0.0057(14)
C42 0.0522(18) 0.0522(19) 0.0425(16) 0.0002(13) 0.0260(14) 0.0051(14)
C43 0.0364(15) 0.0381(16) 0.0493(17) -0.0008(13) 0.0151(13) 0.0030(12)
C44 0.0344(14) 0.0248(13) 0.0375(14) -0.0012(11) 0.0095(11) 0.0012(11)
C45 0.0386(15) 0.0264(14) 0.0310(13) -0.0006(10) 0.0117(11) 0.0003(11)
C46 0.0362(14) 0.0289(14) 0.0354(14) 0.0007(11) -0.0030(11) 0.0025(11)
C47 0.0401(16) 0.0394(16) 0.0508(17) 0.0016(13) -0.0046(13) -0.0024(13)
C48 0.0486(18) 0.057(2) 0.061(2) 0.0021(16) -0.0173(16) -0.0072(16)
C49 0.073(2) 0.066(2) 0.0432(17) -0.0007(16) -0.0199(17) -0.0059(18)
C50 0.066(2) 0.060(2) 0.0348(16) 0.0006(14) 0.0010(14) -0.0035(16)
C51 0.0422(16) 0.0365(15) 0.0351(14) -0.0018(12) -0.0005(12) 0.0027(13)
C52 0.0516(18) 0.0383(16) 0.0403(17) -0.0054(13) 0.0126(14) 0.0010(14)
C53 0.056(2) 0.097(3) 0.055(2) 0.0008(18) 0.0272(16) -0.0186(19)
C54 0.0435(16) 0.0465(18) 0.0488(17) -0.0057(14) 0.0262(14) -0.0046(14)
C55 0.056(2) 0.073(2) 0.064(2) 0.0103(19) 0.0156(18) -0.0109(18)
C56 0.072(3) 0.111(4) 0.070(3) -0.001(2) 0.020(2) -0.019(3)
C57 0.089(3) 0.100(4) 0.090(3) -0.035(3) 0.022(3) -0.024(3)
C58 0.083(3) 0.055(3) 0.174(5) -0.044(3) 0.075(3) -0.037(2)
C59 0.070(2) 0.053(2) 0.113(3) 0.008(2) 0.054(2) 0.0141(19)
C60 0.0443(17) 0.082(2) 0.0488(18) 0.0126(16) 0.0047(14) -0.0105(16)
N1 0.0343(12) 0.0282(11) 0.0312(11) 0.0000(9) 0.0071(9) 0.0016(9)
N2 0.0275(12) 0.0426(14) 0.0330(13) -0.0038(10) 0.0001(10) -0.0049(10)
N3 0.0386(12) 0.0267(12) 0.0374(13) -0.0034(9) 0.0112(10) -0.0021(9)
N4 0.0443(13) 0.0308(12) 0.0364(13) -0.0042(10) 0.0144(10) -0.0025(10)
N5 0.0402(12) 0.0346(12) 0.0320(12) -0.0017(9) 0.0040(10) 0.0041(10)
N6 0.0355(12) 0.0314(12) 0.0361(12) -0.0036(9) 0.0070(10) 0.0014(9)
N7 0.0412(14) 0.0443(14) 0.0307(12) -0.0032(10) 0.0110(11) -0.0041(11)
N8 0.0252(12) 0.0427(14) 0.0388(13) -0.0024(10) 0.0056(10) -0.0041(11)
N9 0.0357(12) 0.0296(12) 0.0341(12) 0.0021(9) 0.0035(10) 0.0011(9)
N10 0.0445(13) 0.0343(13) 0.0294(11) -0.0008(9) 0.0067(10) 0.0017(10)
N11 0.0336(12) 0.0299(12) 0.0397(12) 0.0005(9) 0.0072(10) 0.0005(10)
N12 0.0338(12) 0.0295(12) 0.0338(11) -0.0006(9) 0.0039(10) -0.0001(9)
N13 0.0403(13) 0.0476(14) 0.0278(12) 0.0010(10) 0.0069(10) -0.0039(11)
O1 0.0423(11) 0.0605(13) 0.0404(11) -0.0080(9) -0.0070(9) -0.0003(10)
O2 0.0562(13) 0.112(2) 0.0349(11) 0.0010(12) 0.0140(10) 0.0082(13)
O3 0.0466(12) 0.0677(14) 0.0340(10) 0.0008(9) 0.0015(8) -0.0171(10)
O4 0.0333(11) 0.0576(13) 0.0634(13) 0.0020(10) 0.0180(9) -0.0056(9)
O5 0.0720(14) 0.0609(14) 0.0348(11) -0.0060(9) 0.0200(10) -0.0085(11)
O6 0.0438(11) 0.0672(14) 0.0413(11) -0.0062(10) 0.0174(9) -0.0114(10)
Cl1 0.0617(5) 0.1256(9) 0.0567(5) -0.0088(5) 0.0151(4) -0.0151(5)
Cl2 0.0739(6) 0.1110(8) 0.0494(5) 0.0038(5) -0.0116(4) -0.0023(5)
Cl3 0.1313(10) 0.0860(8) 0.0899(8) 0.0266(6) -0.0109(7) -0.0078(7)

loop_
_geom_bond_atom_site_label_1
_geom_bond_atom_site_label_2
_geom_bond_distance
_geom_bond_site_symmetry_2
_geom_bond_publ_flag
C1 N1 1.346(3) . ?
C1 C2 1.388(3) . ?
C1 C33 1.497(4) . ?
C2 C3 1.371(4) . ?
C2 H2 0.95 . ?
C3 C4 1.381(4) . ?
C3 H3 0.95 . ?
C4 C5 1.387(4) . ?
C4 H4 0.95 . ?
C5 N1 1.336(3) . ?
C5 C6 1.514(4) . ?
C6 O1 1.219(3) . ?
C6 N2 1.350(3) . ?
C7 C8 1.394(4) . ?
C7 N2 1.400(3) . ?
C7 C12 1.407(4) . ?
C8 C9 1.385(4) . ?
C8 H8 0.95 . ?
C9 C10 1.377(4) . ?
C9 H9 0.95 . ?
C10 C11 1.373(4) . ?
C10 H10 0.95 . ?
C11 C12 1.397(3) . ?
C11 H11 0.95 . ?
C12 N3 1.407(3) . ?
C13 C18 1.384(3) . ?
C13 C14 1.396(3) . ?
C13 N4 1.424(3) . ?
C14 C15 1.378(4) . ?
C14 H14 0.95 . ?
C15 C16 1.381(4) . ?
C15 H15 0.95 . ?
C16 C17 1.398(3) . ?
C16 H16 0.95 . ?
C17 C18 1.384(3) . ?
C17 N5 1.419(3) . ?
C18 H18 0.95 . ?
C19 C20 1.402(4) . ?
C19 C24 1.402(3) . ?
C19 N6 1.415(3) . ?
C20 C21 1.372(4) . ?
C20 H20 0.95 . ?
C21 C22 1.386(4) . ?
C21 H21 0.95 . ?
C22 C23 1.365(4) . ?
C22 H22 0.95 . ?
C23 C24 1.407(3) . ?
C23 H23 0.95 . ?
C24 N7 1.401(3) . ?
C25 O2 1.199(3) . ?
C25 O3 1.343(3) . ?
C25 N7 1.359(3) . ?
C26 O3 1.464(3) . ?
C26 C27 1.497(4) . ?
C26 H26A 0.99 . ?
C26 H26B 0.99 . ?
C27 C32 1.378(4) . ?
C27 C28 1.388(4) . ?
C28 C29 1.377(4) . ?
C28 H28 0.95 . ?
C29 C30 1.362(5) . ?
C29 H29 0.95 . ?
C30 C31 1.369(4) . ?
C30 H30 0.95 . ?
C31 C32 1.375(4) . ?
C31 H31 0.95 . ?
C32 H32 0.95 . ?
C33 O4 1.224(3) . ?
C33 N8 1.350(3) . ?
C34 C35 1.395(4) . ?
C34 N8 1.400(3) . ?
C34 C39 1.404(4) . ?
C35 C36 1.386(4) . ?
C35 H35 0.95 . ?
C36 C37 1.377(4) . ?
C36 H36 0.95 . ?
C37 C38 1.372(4) . ?
C37 H37 0.95 . ?
C38 C39 1.394(3) . ?
C38 H38 0.95 . ?
C39 N9 1.417(3) . ?
C40 C45 1.384(3) . ?
C40 C41 1.392(3) . ?
C40 N10 1.433(3) . ?
C41 C42 1.380(4) . ?
C41 H41 0.95 . ?
C42 C43 1.388(4) . ?
C42 H42 0.95 . ?
C43 C44 1.391(3) . ?
C43 H43 0.95 . ?
C44 C45 1.392(3) . ?
C44 N11 1.421(3) . ?
C45 H45 0.95 . ?
C46 C47 1.395(4) . ?
C46 C51 1.402(4) . ?
C46 N12 1.418(3) . ?
C47 C48 1.376(4) . ?
C47 H47 0.95 . ?
C48 C49 1.377(4) . ?
C48 H48 0.95 . ?
C49 C50 1.383(4) . ?
C49 H49 0.95 . ?
C50 C51 1.394(4) . ?
C50 H50 0.95 . ?
C51 N13 1.405(3) . ?
C52 O5 1.206(3) . ?
C52 O6 1.345(3) . ?
C52 N13 1.355(3) . ?
C53 O6 1.462(3) . ?
C53 C54 1.493(4) . ?
C53 H53A 0.99 . ?
C53 H53B 0.99 . ?
C54 C55 1.358(4) . ?
C54 C59 1.391(4) . ?
C55 C56 1.342(5) . ?
C55 H55 0.95 . ?
C56 C57 1.326(6) . ?
C56 H56 0.95 . ?
C57 C58 1.380(6) . ?
C57 H57 0.95 . ?
C58 C59 1.460(6) . ?
C58 H58 0.95 . ?
C59 H59 0.95 . ?
C60 Cl3 1.738(4) . ?
C60 Cl2 1.750(3) . ?
C60 Cl1 1.768(3) . ?
C60 H60 1 . ?
N2 H2A 0.79(2) . ?
N3 N4 1.266(3) . ?
N5 N6 1.264(3) . ?
N7 H7 0.80(3) . ?
N8 H8A 0.81(3) . ?
N9 N10 1.260(3) . ?
N11 N12 1.259(3) . ?
N13 H13 0.88(3) . ?

loop_
_cod_related_entry_id
_cod_related_entry_database
_cod_related_entry_code
1 ChemSpider 30659984
